data_1520035
loop_
_publ_author_name
'Abherv\'e, Alexandre'
'Ma\~nas-Valero, Samuel'
'Clemente-Le\'on, Miguel'
'Coronado, Eugenio'

_publ_section_title
;
 Graphene related magnetic materials: micromechanical exfoliation of 2D
 layered magnets based on bimetallic anilate complexes with inserted
 [FeIII(acac2-trien)]+and [FeIII(sal2-trien)]+molecules
;
_journal_issue 8
_journal_name_full 'Chem. Sci.'
_journal_page_first 4665
_journal_paper_doi 10.1039/C5SC00957J
_journal_volume 6
_journal_year 2015
_chemical_formula_sum 'C38 H34 Cl6 Cr Fe Mn N6 O14'
_chemical_formula_weight 1174.20
_chemical_name_systematic
;
 ?
;
_space_group_crystal_system monoclinic
_space_group_IT_number 15
_space_group_name_Hall '-C 2yc'
_space_group_name_H-M_alt 'C 1 2/c 1'
_symmetry_space_group_name_Hall '-C 2yc'
_symmetry_space_group_name_H-M 'C 1 2/c 1'
_atom_sites_solution_hydrogens geom
_audit_creation_method SHELXL-2013
_audit_update_record
;
2015-03-16 deposited with the CCDC.
2015-05-22 downloaded from the CCDC.
;
_cell_angle_alpha 90
_cell_angle_beta 105.118(2)
_cell_angle_gamma 90
_cell_formula_units_Z 4
_cell_length_a 14.2177(3)
_cell_length_b 22.9278(5)
_cell_length_c 14.5428(4)
_cell_measurement_reflns_used 6664
_cell_measurement_temperature 120(2)
_cell_measurement_theta_max 26.3369
_cell_measurement_theta_min 2.9246
_cell_volume 4576.60(19)
_computing_structure_refinement 'SHELXL-2013 (Sheldrick, 2013)'
_diffrn_ambient_temperature 120(2)
_diffrn_measured_fraction_theta_full 0.998
_diffrn_measured_fraction_theta_max 0.997
_diffrn_measurement_device_type 'SuperNova, Single source at offset), Sapphire3'
_diffrn_radiation_monochromator mirror
_diffrn_radiation_source 'SuperNova (Mo) X-ray Source'
_diffrn_radiation_type 'Mo K\a'
_diffrn_radiation_wavelength 0.71073
_diffrn_reflns_av_R_equivalents 0.0742
_diffrn_reflns_av_unetI/netI 0.0489
_diffrn_reflns_laue_measured_fraction_full 0.998
_diffrn_reflns_laue_measured_fraction_max 0.997
_diffrn_reflns_limit_h_max 17
_diffrn_reflns_limit_h_min -17
_diffrn_reflns_limit_k_max 28
_diffrn_reflns_limit_k_min -28
_diffrn_reflns_limit_l_max 18
_diffrn_reflns_limit_l_min -18
_diffrn_reflns_number 33850
_diffrn_reflns_point_group_measured_fraction_full 0.998
_diffrn_reflns_point_group_measured_fraction_max 0.997
_diffrn_reflns_theta_full 25.242
_diffrn_reflns_theta_max 26.394
_diffrn_reflns_theta_min 3.028
_exptl_absorpt_coefficient_mu 1.240
_exptl_absorpt_correction_T_max 1.00000
_exptl_absorpt_correction_T_min 0.82548
_exptl_absorpt_correction_type multi-scan
_exptl_absorpt_process_details
;
CrysAlisPro, Agilent Technologies,
Version 1.171.35.21 (release 20-01-2012 CrysAlis171 .NET)
(compiled Jan 23 2012,18:06:46)
Empirical absorption correction using spherical harmonics,
 implemented in SCALE3 ABSPACK scaling algorithm.
;
_exptl_crystal_colour black
_exptl_crystal_density_diffrn 1.704
_exptl_crystal_description prism
_exptl_crystal_F_000 2372
_exptl_crystal_preparation 'Magnetic properties'
_exptl_crystal_recrystallization_method 'slow diffussion'
_exptl_crystal_size_max 0.070
_exptl_crystal_size_mid 0.060
_exptl_crystal_size_min 0.040
_refine_diff_density_max 0.641
_refine_diff_density_min -0.515
_refine_diff_density_rms 0.090
_refine_ls_extinction_method none
_refine_ls_goodness_of_fit_ref 1.062
_refine_ls_hydrogen_treatment constr
_refine_ls_matrix_type full
_refine_ls_number_parameters 305
_refine_ls_number_reflns 4679
_refine_ls_number_restraints 0
_refine_ls_restrained_S_all 1.062
_refine_ls_R_factor_all 0.0629
_refine_ls_R_factor_gt 0.0441
_refine_ls_shift/su_max 0.000
_refine_ls_shift/su_mean 0.000
_refine_ls_structure_factor_coef Fsqd
_refine_ls_weighting_details 'w=1/[\s^2^(Fo^2^)+(0.0454P)^2^+11.2563P] where P=(Fo^2^+2Fc^2^)/3'
_refine_ls_weighting_scheme calc
_refine_ls_wR_factor_gt 0.1060
_refine_ls_wR_factor_ref 0.1197
_reflns_Friedel_coverage 0.000
_reflns_number_gt 3584
_reflns_number_total 4679
_reflns_threshold_expression 'I > 2\s(I)'
_cod_data_source_file c5sc00957j2.cif
_cod_data_source_block shelx
_cod_depositor_comments 'Adding full bibliography for 1520035--1520037.cif.'
_cod_database_code 1520035
_shelx_space_group_comment
;
The symmetry employed for this shelxl refinement is uniquely defined
by the following loop, which should always be used as a source of
symmetry information in preference to the above space-group names.
They are only intended as comments.
;
_shelx_estimated_absorpt_t_min 0.918
_shelx_estimated_absorpt_t_max 0.952
_shelxl_version_number 2013-4

loop_
_space_group_symop_operation_xyz
'x, y, z'
'-x, y, -z+1/2'
'x+1/2, y+1/2, z'
'-x+1/2, y+1/2, -z+1/2'
'-x, -y, -z'
'x, -y, z-1/2'
'-x+1/2, -y+1/2, -z'
'x+1/2, -y+1/2, z-1/2'

loop_
_atom_site_label
_atom_site_type_symbol
_atom_site_fract_x
_atom_site_fract_y
_atom_site_fract_z
_atom_site_U_iso_or_equiv
_atom_site_adp_type
_atom_site_occupancy
_atom_site_site_symmetry_order
_atom_site_calc_flag
_atom_site_refinement_flags_posn
_atom_site_refinement_flags_adp
_atom_site_refinement_flags_occupancy
C1 C 0.0145(2) 0.24131(14) 0.2033(2) 0.0200(7) Uani 1 1 d . . .
C2 C 0.0241(2) 0.29243(14) 0.1581(2) 0.0221(7) Uani 1 1 d . . .
C3 C 0.0106(2) 0.34606(14) 0.2007(2) 0.0204(7) Uani 1 1 d . . .
C4 C -0.1916(2) 0.08792(13) 0.2040(2) 0.0206(7) Uani 1 1 d . . .
C5 C -0.2890(2) 0.07946(15) 0.1610(2) 0.0232(7) Uani 1 1 d . . .
C6 C -0.3441(2) 0.04294(14) 0.2047(2) 0.0215(7) Uani 1 1 d . . .
C7 C 0.1425(2) 0.05799(13) 0.2029(2) 0.0190(7) Uani 1 1 d . . .
C8 C 0.1961(2) 0.02412(14) 0.1563(2) 0.0198(7) Uani 1 1 d . . .
C9 C -0.2948(2) 0.01349(14) 0.3005(2) 0.0203(7) Uani 1 1 d . . .
C10 C 0.7813(3) 0.3195(2) 0.5985(3) 0.0501(12) Uani 1 1 d . . .
H10A H 0.8227 0.3242 0.5546 0.075 Uiso 1 1 calc R U .
H10B H 0.7745 0.3572 0.6280 0.075 Uiso 1 1 calc R U .
H10C H 0.7170 0.3054 0.5633 0.075 Uiso 1 1 calc R U .
C11 C 0.8270(3) 0.27639(16) 0.6744(3) 0.0339(9) Uani 1 1 d . . .
C12 C 0.7829(3) 0.26275(19) 0.7437(3) 0.0411(10) Uani 1 1 d . . .
H12 H 0.7211 0.2801 0.7391 0.049 Uiso 1 1 calc R U .
C13 C 0.8196(3) 0.22526(19) 0.8221(3) 0.0378(10) Uani 1 1 d . . .
C14 C 0.7540(3) 0.2140(3) 0.8873(4) 0.0735(18) Uani 1 1 d . . .
H14A H 0.7868 0.1875 0.9386 0.110 Uiso 1 1 calc R U .
H14B H 0.6930 0.1962 0.8508 0.110 Uiso 1 1 calc R U .
H14C H 0.7398 0.2509 0.9148 0.110 Uiso 1 1 calc R U .
C15 C 0.9343(3) 0.16268(17) 0.9242(3) 0.0338(9) Uani 1 1 d . . .
H15A H 0.8913 0.1281 0.9174 0.041 Uiso 1 1 calc R U .
H15B H 0.9287 0.1848 0.9810 0.041 Uiso 1 1 calc R U .
C16 C 1.0391(3) 0.14347(17) 0.9365(3) 0.0350(9) Uani 1 1 d . . .
H16A H 1.0840 0.1753 0.9659 0.042 Uiso 1 1 calc R U .
H16B H 1.0534 0.1091 0.9790 0.042 Uiso 1 1 calc R U .
C17 C 1.0046(3) 0.07422(15) 0.8023(3) 0.0349(9) Uani 1 1 d . . .
H17A H 0.9393 0.0721 0.8144 0.042 Uiso 1 1 calc R U .
H17B H 1.0429 0.0400 0.8324 0.042 Uiso 1 1 calc R U .
N1 N 0.9041(2) 0.19959(12) 0.8388(2) 0.0266(7) Uani 1 1 d . . .
N2 N 1.0543(2) 0.12859(13) 0.8429(2) 0.0291(7) Uani 1 1 d . . .
H2 H 1.1257 0.1243 0.8495 0.035 Uiso 1 1 calc R U .
O1 O 0.02875(16) 0.19015(9) 0.17294(16) 0.0216(5) Uani 1 1 d . . .
O2 O 0.01499(16) 0.39482(10) 0.16447(16) 0.0231(5) Uani 1 1 d . . .
O3 O -0.13525(16) 0.12033(10) 0.17067(16) 0.0223(5) Uani 1 1 d . . .
O4 O 0.06691(16) 0.53178(10) 0.17150(17) 0.0267(6) Uani 1 1 d . . .
O5 O 0.05041(15) 0.06804(9) 0.17315(16) 0.0207(5) Uani 1 1 d . . .
O6 O -0.15065(16) 0.48179(10) 0.16588(16) 0.0242(5) Uani 1 1 d . . .
O7 O 0.90923(18) 0.25490(11) 0.6676(2) 0.0366(7) Uani 1 1 d . . .
Cl1 Cl 0.05134(7) 0.29161(4) 0.04941(6) 0.0282(2) Uani 1 1 d . . .
Cl2 Cl -0.34425(6) 0.11325(4) 0.05523(7) 0.0359(2) Uani 1 1 d . . .
Cl3 Cl 0.14201(6) -0.00688(4) 0.04712(6) 0.0254(2) Uani 1 1 d . . .
Cr1 Cr 0.0000 0.12515(3) 0.2500 0.01811(18) Uani 1 2 d S T P
Mn1 Mn 0.0000 0.47096(3) 0.2500 0.02199(18) Uani 1 2 d S T P
Fe1 Fe 1.0000 0.20210(3) 0.7500 0.02465(19) Uani 1 2 d S T P
N100 N 1.2530(3) 0.08418(18) 0.8430(3) 0.0516(10) Uani 1 1 d . . .
C100 C 1.3128(3) 0.07138(18) 0.9075(3) 0.0379(10) Uani 1 1 d . . .
C101 C 1.3919(3) 0.05475(18) 0.9909(3) 0.0385(10) Uani 1 1 d . . .
H10D H 1.4453 0.0370 0.9695 0.058 Uiso 1 1 calc R U .
H10E H 1.3672 0.0266 1.0297 0.058 Uiso 1 1 calc R U .
H10F H 1.4159 0.0895 1.0290 0.058 Uiso 1 1 calc R U .

loop_
_atom_site_aniso_label
_atom_site_aniso_U_11
_atom_site_aniso_U_22
_atom_site_aniso_U_33
_atom_site_aniso_U_23
_atom_site_aniso_U_13
_atom_site_aniso_U_12
C1 0.0176(15) 0.0179(17) 0.0260(18) -0.0018(14) 0.0083(13) -0.0027(13)
C2 0.0276(18) 0.0204(17) 0.0236(18) -0.0005(14) 0.0163(14) -0.0005(14)
C3 0.0183(16) 0.0205(17) 0.0250(18) 0.0028(14) 0.0105(13) 0.0016(13)
C4 0.0212(16) 0.0135(16) 0.0279(19) 0.0014(13) 0.0079(14) 0.0003(13)
C5 0.0189(16) 0.0231(18) 0.0264(19) 0.0048(14) 0.0035(14) -0.0009(13)
C6 0.0186(16) 0.0173(17) 0.0285(19) 0.0027(14) 0.0062(14) 0.0030(13)
C7 0.0185(16) 0.0139(16) 0.0244(18) 0.0029(13) 0.0053(13) -0.0030(12)
C8 0.0204(16) 0.0173(16) 0.0213(17) -0.0001(13) 0.0047(13) -0.0016(13)
C9 0.0225(16) 0.0177(16) 0.0233(18) 0.0005(14) 0.0105(14) 0.0020(13)
C10 0.048(3) 0.043(3) 0.062(3) 0.010(2) 0.018(2) 0.024(2)
C11 0.031(2) 0.0245(19) 0.046(2) -0.0059(17) 0.0080(18) 0.0053(16)
C12 0.025(2) 0.055(3) 0.044(3) -0.002(2) 0.0108(18) 0.0124(19)
C13 0.0239(19) 0.051(3) 0.041(2) -0.008(2) 0.0130(17) 0.0022(18)
C14 0.040(3) 0.134(6) 0.055(3) 0.013(3) 0.028(2) 0.027(3)
C15 0.036(2) 0.033(2) 0.035(2) -0.0009(17) 0.0133(17) -0.0032(17)
C16 0.042(2) 0.026(2) 0.034(2) -0.0018(17) 0.0054(17) 0.0005(17)
C17 0.044(2) 0.0168(17) 0.047(2) -0.0002(16) 0.0158(19) -0.0020(16)
N1 0.0254(15) 0.0235(16) 0.0320(17) -0.0055(13) 0.0096(13) -0.0018(12)
N2 0.0241(16) 0.0267(16) 0.0366(18) 0.0002(13) 0.0080(13) 0.0009(12)
O1 0.0219(12) 0.0175(12) 0.0282(13) -0.0029(10) 0.0118(10) 0.0004(9)
O2 0.0302(13) 0.0168(12) 0.0262(13) 0.0010(10) 0.0141(10) 0.0013(10)
O3 0.0174(11) 0.0201(12) 0.0294(13) 0.0057(10) 0.0060(10) 0.0006(9)
O4 0.0164(12) 0.0298(14) 0.0323(14) 0.0081(11) 0.0036(10) -0.0023(10)
O5 0.0166(11) 0.0181(12) 0.0260(12) -0.0008(10) 0.0033(9) -0.0001(9)
O6 0.0207(12) 0.0253(13) 0.0279(13) -0.0044(10) 0.0087(10) 0.0016(10)
O7 0.0322(14) 0.0324(15) 0.0492(17) 0.0134(13) 0.0174(13) 0.0100(12)
Cl1 0.0413(5) 0.0227(4) 0.0269(5) 0.0002(3) 0.0201(4) 0.0002(4)
Cl2 0.0244(5) 0.0433(6) 0.0360(5) 0.0207(4) 0.0005(4) -0.0031(4)
Cl3 0.0264(4) 0.0258(4) 0.0228(4) -0.0037(3) 0.0043(3) -0.0007(3)
Cr1 0.0142(4) 0.0148(4) 0.0263(4) 0.000 0.0070(3) 0.000
Mn1 0.0183(4) 0.0188(4) 0.0311(4) 0.000 0.0105(3) 0.000
Fe1 0.0205(4) 0.0204(4) 0.0354(4) 0.000 0.0115(3) 0.000
N100 0.0311(19) 0.060(3) 0.061(3) -0.010(2) 0.0066(18) 0.0118(18)
C100 0.031(2) 0.038(2) 0.050(3) -0.008(2) 0.019(2) 0.0001(18)
C101 0.053(3) 0.033(2) 0.036(2) 0.0089(18) 0.0221(19) 0.0113(19)

loop_
_atom_type_symbol
_atom_type_description
_atom_type_scat_dispersion_real
_atom_type_scat_dispersion_imag
_atom_type_scat_source
C C 0.0033 0.0016 'International Tables Vol C Tables 4.2.6.8 and 6.1.1.4'
H H 0.0000 0.0000 'International Tables Vol C Tables 4.2.6.8 and 6.1.1.4'
N N 0.0061 0.0033 'International Tables Vol C Tables 4.2.6.8 and 6.1.1.4'
O O 0.0106 0.0060 'International Tables Vol C Tables 4.2.6.8 and 6.1.1.4'
Cl Cl 0.1484 0.1585 'International Tables Vol C Tables 4.2.6.8 and 6.1.1.4'
Cr Cr 0.3209 0.6236 'International Tables Vol C Tables 4.2.6.8 and 6.1.1.4'
Mn Mn 0.3368 0.7283 'International Tables Vol C Tables 4.2.6.8 and 6.1.1.4'
Fe Fe 0.3463 0.8444 'International Tables Vol C Tables 4.2.6.8 and 6.1.1.4'

loop_
_geom_angle_atom_site_label_1
_geom_angle_atom_site_label_2
_geom_angle_atom_site_label_3
_geom_angle
_geom_angle_site_symmetry_1
_geom_angle_site_symmetry_3
O1 C1 C2 124.8(3) . .
O1 C1 C1 114.23(18) . 2
C2 C1 C1 120.92(19) . 2
C1 C2 C3 119.6(3) . .
C1 C2 Cl1 120.4(3) . .
C3 C2 Cl1 120.0(2) . .
O2 C3 C2 124.7(3) . .
O2 C3 C3 115.94(18) . 2
C2 C3 C3 119.32(19) . 2
O3 C4 C5 124.4(3) . .
O3 C4 C7 114.5(3) . 2
C5 C4 C7 121.1(3) . 2
C4 C5 C6 119.4(3) . .
C4 C5 Cl2 121.0(3) . .
C6 C5 Cl2 119.6(2) . .
O4 C6 C5 124.8(3) 3_445 .
O4 C6 C9 115.7(3) 3_445 .
C5 C6 C9 119.5(3) . .
O5 C7 C8 125.2(3) . .
O5 C7 C4 114.2(3) . 2
C8 C7 C4 120.6(3) . 2
C7 C8 C9 119.5(3) . 2
C7 C8 Cl3 120.8(2) . .
C9 C8 Cl3 119.6(2) 2 .
O6 C9 C8 125.2(3) 4_445 2
O6 C9 C6 115.2(3) 4_445 .
C8 C9 C6 119.7(3) 2 .
O7 C11 C12 124.8(4) . .
O7 C11 C10 114.9(4) . .
C12 C11 C10 120.3(4) . .
C11 C12 C13 126.5(4) . .
N1 C13 C12 123.5(4) . .
N1 C13 C14 119.6(4) . .
C12 C13 C14 116.8(4) . .
N1 C15 C16 109.1(3) . .
N2 C16 C15 109.5(3) . .
N2 C17 C17 108.2(3) . 2_756
C13 N1 C15 117.9(3) . .
C13 N1 Fe1 125.9(3) . .
C15 N1 Fe1 116.1(2) . .
C16 N2 C17 113.2(3) . .
C16 N2 Fe1 106.3(2) . .
C17 N2 Fe1 110.6(2) . .
C1 O1 Cr1 114.8(2) . .
C3 O2 Mn1 117.0(2) . .
C4 O3 Cr1 115.0(2) . .
C6 O4 Mn1 117.6(2) 3 .
C7 O5 Cr1 114.6(2) . .
C9 O6 Mn1 117.6(2) 4_455 .
C11 O7 Fe1 131.2(3) . .
O1 Cr1 O3 91.43(9) . .
O1 Cr1 O1 81.72(13) . 2
O3 Cr1 O1 93.43(9) . 2
O1 Cr1 O3 93.43(9) . 2
O3 Cr1 O3 173.57(13) . 2
O1 Cr1 O3 91.43(9) 2 2
O1 Cr1 O5 91.14(9) . .
O3 Cr1 O5 94.26(9) . .
O1 Cr1 O5 169.63(9) 2 .
O3 Cr1 O5 81.45(9) 2 .
O1 Cr1 O5 169.63(9) . 2
O3 Cr1 O5 81.45(9) . 2
O1 Cr1 O5 91.14(9) 2 2
O3 Cr1 O5 94.26(9) 2 2
O5 Cr1 O5 96.87(13) . 2
O4 Mn1 O4 100.14(13) 2 .
O4 Mn1 O2 95.31(9) 2 2
O4 Mn1 O2 158.86(9) . 2
O4 Mn1 O2 158.86(9) 2 .
O4 Mn1 O2 95.31(9) . .
O2 Mn1 O2 74.01(12) 2 .
O4 Mn1 O6 97.61(9) 2 2
O4 Mn1 O6 73.84(8) . 2
O2 Mn1 O6 89.94(9) 2 2
O2 Mn1 O6 100.51(9) . 2
O4 Mn1 O6 73.84(8) 2 .
O4 Mn1 O6 97.61(9) . .
O2 Mn1 O6 100.51(9) 2 .
O2 Mn1 O6 89.94(9) . .
O6 Mn1 O6 166.95(13) 2 .
O7 Fe1 O7 102.74(17) 2_756 .
O7 Fe1 N1 94.07(11) 2_756 .
O7 Fe1 N1 87.88(11) . .
O7 Fe1 N1 87.88(11) 2_756 2_756
O7 Fe1 N1 94.08(11) . 2_756
N1 Fe1 N1 176.88(15) . 2_756
O7 Fe1 N2 91.65(12) 2_756 .
O7 Fe1 N2 160.06(11) . .
N1 Fe1 N2 77.28(11) . .
N1 Fe1 N2 100.25(11) 2_756 .
O7 Fe1 N2 160.06(11) 2_756 2_756
O7 Fe1 N2 91.65(12) . 2_756
N1 Fe1 N2 100.25(11) . 2_756
N1 Fe1 N2 77.28(11) 2_756 2_756
N2 Fe1 N2 78.20(16) . 2_756
N100 C100 C101 179.2(5) . .

loop_
_geom_bond_atom_site_label_1
_geom_bond_atom_site_label_2
_geom_bond_distance
_geom_bond_site_symmetry_2
C1 O1 1.288(4) .
C1 C2 1.368(4) .
C1 C1 1.519(6) 2
C2 C3 1.412(4) .
C2 Cl1 1.723(3) .
C3 O2 1.244(4) .
C3 C3 1.542(6) 2
C4 O3 1.277(4) .
C4 C5 1.376(4) .
C4 C7 1.516(4) 2
C5 C6 1.408(4) .
C5 Cl2 1.718(3) .
C6 O4 1.257(4) 3_445
C6 C9 1.542(5) .
C7 O5 1.289(4) .
C7 C8 1.382(4) .
C7 C4 1.515(4) 2
C8 C9 1.402(4) 2
C8 Cl3 1.726(3) .
C9 O6 1.252(4) 4_445
C9 C8 1.402(4) 2
C10 C11 1.498(6) .
C11 O7 1.296(4) .
C11 C12 1.355(6) .
C12 C13 1.415(6) .
C13 N1 1.302(5) .
C13 C14 1.515(6) .
C15 N1 1.472(5) .
C15 C16 1.520(5) .
C16 N2 1.472(5) .
C17 N2 1.477(4) .
C17 C17 1.493(8) 2_756
N1 Fe1 2.110(3) .
N2 Fe1 2.172(3) .
O1 Cr1 1.971(2) .
O2 Mn1 2.186(2) .
O3 Cr1 1.971(2) .
O4 C6 1.257(4) 3
O4 Mn1 2.172(2) .
O5 Cr1 1.974(2) .
O6 C9 1.252(4) 4_455
O6 Mn1 2.186(2) .
O7 Fe1 1.939(3) .
Cr1 O1 1.971(2) 2
Cr1 O3 1.971(2) 2
Cr1 O5 1.974(2) 2
Mn1 O4 2.172(2) 2
Mn1 O2 2.186(2) 2
Mn1 O6 2.186(2) 2
Fe1 O7 1.939(3) 2_756
Fe1 N1 2.110(3) 2_756
Fe1 N2 2.172(3) 2_756
N100 C100 1.128(5) .
C100 C101 1.473(6) .
